data_7220744
loop_
_publ_author_name
'Parveen, Mehtab'
'Ahmad, Faheem'
'Malla, Ali Mohammed'
'Azaz, Shaista'
'Silva, Manuela Ramos'
'Silva, P. S. Pereira'

_publ_section_title
;
 [Et3NH][HSO4]-mediated functionalization of hippuric acid: an
 unprecedented approach to 4-arylidene-2-phenyl-5(4H)-oxazolones
;
_journal_name_full 'RSC Adv.'
_journal_paper_doi 10.1039/C5RA09290F
_journal_year 2015
_chemical_formula_moiety 'C18 H16 N2 O2'
_chemical_formula_sum 'C18 H16 N2 O2'
_chemical_formula_weight 292.33
_space_group_crystal_system monoclinic
_space_group_IT_number 4
_space_group_name_Hall 'P 2yb'
_space_group_name_H-M_alt 'P 1 21 1'
_symmetry_space_group_name_Hall 'P 2yb'
_symmetry_space_group_name_H-M 'P 1 21 1'
_atom_sites_solution_hydrogens geom
_audit_creation_method SHELXL-2014/7
_audit_update_record
;
2014-12-16 deposited with the CCDC.
2015-06-09 downloaded from the CCDC.
;
_cell_angle_alpha 90
_cell_angle_beta 100.0550(10)
_cell_angle_gamma 90
_cell_formula_units_Z 2
_cell_length_a 12.0978(3)
_cell_length_b 3.97900(10)
_cell_length_c 15.5788(4)
_cell_measurement_reflns_used 5834
_cell_measurement_temperature 293(2)
_cell_measurement_theta_max 24.6960
_cell_measurement_theta_min 2.6557
_cell_volume 738.40(3)
_computing_cell_refinement 'SAINT (Bruker, 2003)'
_computing_data_collection 'SMART (Bruker, 2003)'
_computing_data_reduction SAINT
_computing_molecular_graphics
;
Mercury (Macrae et al., 2006) and PLATON (Spek, 2009)
;
_computing_publication_material 'SHELXL-2014/7 (Sheldrick, 2014)'
_computing_structure_refinement 'SHELXL-2014/7 (Sheldrick, 2014)'
_computing_structure_solution 'SHELXS-2014/7 (Sheldrick, 2014)'
_diffrn_ambient_temperature 293(2)
_diffrn_measured_fraction_theta_full 0.996
_diffrn_measured_fraction_theta_max 0.996
_diffrn_measurement_device_type 'Bruker APEX2 CCD area-detector'
_diffrn_measurement_method '\f and \w'
_diffrn_radiation_type MoK\a
_diffrn_radiation_wavelength 0.71073
_diffrn_reflns_av_R_equivalents 0.0240
_diffrn_reflns_av_unetI/netI 0.0208
_diffrn_reflns_laue_measured_fraction_full 0.996
_diffrn_reflns_laue_measured_fraction_max 0.996
_diffrn_reflns_limit_h_max 14
_diffrn_reflns_limit_h_min -14
_diffrn_reflns_limit_k_max 4
_diffrn_reflns_limit_k_min -4
_diffrn_reflns_limit_l_max 18
_diffrn_reflns_limit_l_min -19
_diffrn_reflns_number 13647
_diffrn_reflns_point_group_measured_fraction_full 0.992
_diffrn_reflns_point_group_measured_fraction_max 0.991
_diffrn_reflns_theta_full 25.000
_diffrn_reflns_theta_max 26.048
_diffrn_reflns_theta_min 3.401
_diffrn_source 'fine-focus sealed tube'
_exptl_absorpt_coefficient_mu 0.087
_exptl_absorpt_correction_T_max 0.990
_exptl_absorpt_correction_T_min 0.890
_exptl_absorpt_correction_type multi-scan
_exptl_absorpt_process_details (SADABS;Sheldrick,2003)
_exptl_crystal_colour red
_exptl_crystal_density_diffrn 1.315
_exptl_crystal_description needle
_exptl_crystal_F_000 308
_exptl_crystal_size_max 0.600
_exptl_crystal_size_mid 0.130
_exptl_crystal_size_min 0.110
_refine_diff_density_max 0.135
_refine_diff_density_min -0.180
_refine_diff_density_rms 0.051
_refine_ls_abs_structure_details
;
 Flack x determined using 953 quotients [(I+)-(I-)]/[(I+)+(I-)]
 (Parsons, Flack and Wagner, Acta Cryst. B69 (2013) 249-259).
;
_refine_ls_abs_structure_Flack -0.1(5)
_refine_ls_extinction_method none
_refine_ls_goodness_of_fit_ref 1.040
_refine_ls_hydrogen_treatment constr
_refine_ls_matrix_type full
_refine_ls_number_parameters 201
_refine_ls_number_reflns 2873
_refine_ls_number_restraints 1
_refine_ls_restrained_S_all 1.039
_refine_ls_R_factor_all 0.0422
_refine_ls_R_factor_gt 0.0352
_refine_ls_shift/su_max 0.000
_refine_ls_shift/su_mean 0.000
_refine_ls_structure_factor_coef Fsqd
_refine_ls_weighting_details 'w=1/[\s^2^(Fo^2^)+(0.0550P)^2^+0.0436P] where P=(Fo^2^+2Fc^2^)/3'
_refine_ls_weighting_scheme calc
_refine_ls_wR_factor_gt 0.0877
_refine_ls_wR_factor_ref 0.0924
_reflns_Friedel_coverage 0.726
_reflns_friedel_fraction_full 0.986
_reflns_friedel_fraction_max 0.985
_reflns_number_gt 2503
_reflns_number_total 2873
_reflns_threshold_expression 'I > 2\s(I)'
_cod_data_source_file c5ra09290f2.cif
_cod_data_source_block shelx
_cod_database_code 7220744
_shelx_shelxl_version_number 2014/7
_shelx_space_group_comment
;
The symmetry employed for this shelxl refinement is uniquely defined
by the following loop, which should always be used as a source of
symmetry information in preference to the above space-group names.
They are only intended as comments.
;
_shelx_estimated_absorpt_t_min 0.950
_shelx_estimated_absorpt_t_max 0.990

loop_
_space_group_symop_operation_xyz
'x, y, z'
'-x, y+1/2, -z'

loop_
_atom_site_label
_atom_site_type_symbol
_atom_site_fract_x
_atom_site_fract_y
_atom_site_fract_z
_atom_site_U_iso_or_equiv
_atom_site_adp_type
_atom_site_occupancy
_atom_site_site_symmetry_order
_atom_site_calc_flag
_atom_site_refinement_flags_posn
_atom_site_refinement_flags_adp
O1 O 0.21179(12) 0.4711(5) 0.76395(10) 0.0526(5) Uani 1 1 d . .
O2 O 0.20048(13) 0.6957(6) 0.62946(11) 0.0720(6) Uani 1 1 d . .
N1 N 0.88759(14) 0.0379(5) 0.65775(12) 0.0500(5) Uani 1 1 d . .
N2 N 0.38702(14) 0.2584(5) 0.78770(11) 0.0452(4) Uani 1 1 d . .
C1 C 0.9515(2) -0.1153(8) 0.73453(16) 0.0616(7) Uani 1 1 d . .
H1A H 0.9223 -0.3356 0.7422 0.092 Uiso 1 1 calc R U
H1B H 0.9461 0.0202 0.7846 0.092 Uiso 1 1 calc R U
H1C H 1.0288 -0.1327 0.7280 0.092 Uiso 1 1 calc R U
C2 C 0.9452(2) 0.1201(8) 0.58612(18) 0.0653(8) Uani 1 1 d . .
H2A H 0.9505 0.3598 0.5811 0.098 Uiso 1 1 calc R U
H2B H 0.9041 0.0298 0.5329 0.098 Uiso 1 1 calc R U
H2C H 1.0193 0.0250 0.5970 0.098 Uiso 1 1 calc R U
C3 C 0.77797(16) 0.1258(5) 0.65420(13) 0.0395(5) Uani 1 1 d . .
C4 C 0.72070(17) 0.0416(6) 0.72296(13) 0.0419(5) Uani 1 1 d . .
H4 H 0.7583 -0.0762 0.7709 0.050 Uiso 1 1 calc R U
C5 C 0.61069(16) 0.1308(5) 0.72026(13) 0.0417(5) Uani 1 1 d . .
H5 H 0.5751 0.0702 0.7662 0.050 Uiso 1 1 calc R U
C6 C 0.55067(16) 0.3106(5) 0.65007(12) 0.0381(5) Uani 1 1 d . .
C7 C 0.60770(17) 0.3890(6) 0.58175(13) 0.0420(5) Uani 1 1 d . .
H7 H 0.5698 0.5066 0.5339 0.050 Uiso 1 1 calc R U
C8 C 0.71736(17) 0.2989(5) 0.58275(13) 0.0423(5) Uani 1 1 d . .
H8 H 0.7518 0.3531 0.5357 0.051 Uiso 1 1 calc R U
C9 C 0.43727(17) 0.4252(6) 0.64534(14) 0.0429(5) Uani 1 1 d . .
H9 H 0.4069 0.5318 0.5934 0.051 Uiso 1 1 calc R U
C10 C 0.36766(17) 0.4032(6) 0.70400(13) 0.0438(5) Uani 1 1 d . .
C11 C 0.25521(18) 0.5429(7) 0.68868(14) 0.0510(6) Uani 1 1 d . .
C12 C 0.29679(16) 0.3043(6) 0.81865(13) 0.0440(5) Uani 1 1 d . .
C13 C 0.27432(17) 0.2063(6) 0.90362(14) 0.0455(5) Uani 1 1 d . .
C14 C 0.3582(2) 0.0507(7) 0.96232(15) 0.0559(6) Uani 1 1 d . .
H14 H 0.4272 0.0054 0.9462 0.067 Uiso 1 1 calc R U
C15 C 0.3400(3) -0.0374(7) 1.04438(16) 0.0653(7) Uani 1 1 d . .
H15 H 0.3970 -0.1370 1.0840 0.078 Uiso 1 1 calc R U
C16 C 0.2365(3) 0.0236(7) 1.06731(17) 0.0661(7) Uani 1 1 d . .
H16 H 0.2232 -0.0405 1.1220 0.079 Uiso 1 1 calc R U
C17 C 0.1532(2) 0.1782(8) 1.00971(16) 0.0634(7) Uani 1 1 d . .
H17 H 0.0842 0.2210 1.0260 0.076 Uiso 1 1 calc R U
C18 C 0.17092(19) 0.2707(7) 0.92783(15) 0.0541(6) Uani 1 1 d . .
H18 H 0.1141 0.3753 0.8891 0.065 Uiso 1 1 calc R U

loop_
_atom_site_aniso_label
_atom_site_aniso_U_11
_atom_site_aniso_U_22
_atom_site_aniso_U_33
_atom_site_aniso_U_23
_atom_site_aniso_U_13
_atom_site_aniso_U_12
O1 0.0370(8) 0.0719(12) 0.0500(8) 0.0076(8) 0.0103(6) 0.0120(8)
O2 0.0498(9) 0.1078(17) 0.0583(10) 0.0248(11) 0.0094(8) 0.0268(11)
N1 0.0363(9) 0.0626(13) 0.0517(11) 0.0039(10) 0.0095(8) 0.0087(9)
N2 0.0399(9) 0.0532(11) 0.0427(9) 0.0035(9) 0.0075(7) 0.0055(9)
C1 0.0447(12) 0.0705(18) 0.0669(15) 0.0030(14) 0.0024(11) 0.0136(12)
C2 0.0479(13) 0.081(2) 0.0727(17) 0.0069(15) 0.0257(12) 0.0110(13)
C3 0.0370(10) 0.0388(12) 0.0425(11) -0.0057(9) 0.0065(8) -0.0001(8)
C4 0.0426(11) 0.0441(12) 0.0383(10) -0.0008(10) 0.0057(8) 0.0046(10)
C5 0.0409(11) 0.0468(13) 0.0385(11) -0.0004(9) 0.0103(8) 0.0004(9)
C6 0.0375(10) 0.0389(12) 0.0373(10) -0.0032(9) 0.0051(8) -0.0002(9)
C7 0.0424(11) 0.0463(12) 0.0365(11) 0.0010(10) 0.0043(8) 0.0032(10)
C8 0.0425(11) 0.0462(13) 0.0398(10) -0.0004(10) 0.0117(8) -0.0024(10)
C9 0.0387(10) 0.0481(12) 0.0410(11) -0.0008(10) 0.0048(8) 0.0019(10)
C10 0.0372(10) 0.0498(12) 0.0430(11) -0.0003(10) 0.0029(8) 0.0054(10)
C11 0.0393(11) 0.0690(16) 0.0448(12) 0.0054(12) 0.0073(9) 0.0078(11)
C12 0.0371(10) 0.0476(13) 0.0459(11) -0.0008(10) 0.0036(9) 0.0041(10)
C13 0.0467(11) 0.0444(12) 0.0455(11) -0.0049(10) 0.0088(9) -0.0035(10)
C14 0.0544(13) 0.0591(16) 0.0545(14) 0.0051(12) 0.0102(11) 0.0047(12)
C15 0.0819(18) 0.0609(17) 0.0523(14) 0.0084(13) 0.0095(13) 0.0054(14)
C16 0.096(2) 0.0575(16) 0.0486(14) -0.0005(13) 0.0237(14) -0.0048(15)
C17 0.0698(15) 0.0660(17) 0.0608(15) -0.0060(14) 0.0292(13) -0.0037(14)
C18 0.0503(12) 0.0603(15) 0.0533(13) -0.0027(13) 0.0132(10) 0.0012(12)

loop_
_atom_type_symbol
_atom_type_description
_atom_type_scat_dispersion_real
_atom_type_scat_dispersion_imag
_atom_type_scat_source
C C 0.0033 0.0016 'International Tables Vol C Tables 4.2.6.8 and 6.1.1.4'
H H 0.0000 0.0000 'International Tables Vol C Tables 4.2.6.8 and 6.1.1.4'
N N 0.0061 0.0033 'International Tables Vol C Tables 4.2.6.8 and 6.1.1.4'
O O 0.0106 0.0060 'International Tables Vol C Tables 4.2.6.8 and 6.1.1.4'

loop_
_geom_angle_atom_site_label_1
_geom_angle_atom_site_label_2
_geom_angle_atom_site_label_3
_geom_angle
C12 O1 C11 105.50(15)
C3 N1 C1 121.29(19)
C3 N1 C2 120.35(19)
C1 N1 C2 118.20(18)
C12 N2 C10 105.99(17)
N1 C1 H1A 109.5
N1 C1 H1B 109.5
H1A C1 H1B 109.5
N1 C1 H1C 109.5
H1A C1 H1C 109.5
H1B C1 H1C 109.5
N1 C2 H2A 109.5
N1 C2 H2B 109.5
H2A C2 H2B 109.5
N1 C2 H2C 109.5
H2A C2 H2C 109.5
H2B C2 H2C 109.5
N1 C3 C8 121.90(19)
N1 C3 C4 120.70(18)
C8 C3 C4 117.40(17)
C5 C4 C3 121.14(19)
C5 C4 H4 119.4
C3 C4 H4 119.4
C4 C5 C6 121.66(19)
C4 C5 H5 119.2
C6 C5 H5 119.2
C5 C6 C7 116.78(18)
C5 C6 C9 124.31(19)
C7 C6 C9 118.89(18)
C8 C7 C6 122.46(19)
C8 C7 H7 118.8
C6 C7 H7 118.8
C7 C8 C3 120.54(19)
C7 C8 H8 119.7
C3 C8 H8 119.7
C10 C9 C6 130.4(2)
C10 C9 H9 114.8
C6 C9 H9 114.8
C9 C10 N2 129.16(18)
C9 C10 C11 122.83(19)
N2 C10 C11 108.00(18)
O2 C11 O1 120.71(19)
O2 C11 C10 134.0(2)
O1 C11 C10 105.25(18)
N2 C12 O1 115.26(18)
N2 C12 C13 127.80(19)
O1 C12 C13 116.94(17)
C14 C13 C18 119.5(2)
C14 C13 C12 119.3(2)
C18 C13 C12 121.2(2)
C15 C14 C13 120.5(2)
C15 C14 H14 119.8
C13 C14 H14 119.8
C14 C15 C16 119.5(3)
C14 C15 H15 120.2
C16 C15 H15 120.2
C17 C16 C15 120.3(2)
C17 C16 H16 119.9
C15 C16 H16 119.9
C16 C17 C18 120.6(2)
C16 C17 H17 119.7
C18 C17 H17 119.7
C17 C18 C13 119.6(2)
C17 C18 H18 120.2
C13 C18 H18 120.2

loop_
_geom_bond_atom_site_label_1
_geom_bond_atom_site_label_2
_geom_bond_distance
O1 C12 1.385(2)
O1 C11 1.396(3)
O2 C11 1.202(3)
N1 C3 1.363(3)
N1 C1 1.441(3)
N1 C2 1.453(3)
N2 C12 1.281(3)
N2 C10 1.407(3)
C1 H1A 0.9600
C1 H1B 0.9600
C1 H1C 0.9600
C2 H2A 0.9600
C2 H2B 0.9600
C2 H2C 0.9600
C3 C8 1.402(3)
C3 C4 1.414(3)
C4 C5 1.371(3)
C4 H4 0.9300
C5 C6 1.399(3)
C5 H5 0.9300
C6 C7 1.401(3)
C6 C9 1.435(3)
C7 C8 1.372(3)
C7 H7 0.9300
C8 H8 0.9300
C9 C10 1.349(3)
C9 H9 0.9300
C10 C11 1.450(3)
C12 C13 1.450(3)
C13 C14 1.387(3)
C13 C18 1.392(3)
C14 C15 1.380(3)
C14 H14 0.9300
C15 C16 1.382(4)
C15 H15 0.9300
C16 C17 1.372(4)
C16 H16 0.9300
C17 C18 1.380(3)
C17 H17 0.9300
C18 H18 0.9300
